data_4079013
loop_
_publ_author_name
'Li, Wenyi'
'Zhang, Zhongjian'
'Yao, Yingming'
'Zhang, Yong'
'Shen, Qi'

_publ_section_title
;
 Control of Conformations of Piperazidine-Bridged Bis(phenolato) Groups:
 Syntheses and Structures of Bimetallic and Monometallic Lanthanide Amides
 and Their Application in the Polymerization of Lactides
;
_journal_issue 9
_journal_name_full Organometallics
_journal_page_first 3499
_journal_paper_doi 10.1021/om201164t
_journal_volume 31
_journal_year 2012
_chemical_formula_moiety 'C66 H140 Cl2 Li2 N6 O4 Si8 Y2'
_chemical_formula_sum 'C66 H140 Cl2 Li2 N6 O4 Si8 Y2'
_chemical_formula_weight 1569.16
_chemical_name_systematic
; 
 ? 
;
_space_group_IT_number 2
_symmetry_cell_setting triclinic
_symmetry_Int_Tables_number 2
_symmetry_space_group_name_Hall '-P 1'
_symmetry_space_group_name_H-M 'P -1'
_atom_sites_solution_hydrogens geom
_atom_sites_solution_primary direct
_atom_sites_solution_secondary difmap
_audit_creation_method SHELXL-97
_cell_angle_alpha 75.220(7)
_cell_angle_beta 88.127(8)
_cell_angle_gamma 79.826(7)
_cell_formula_units_Z 1
_cell_length_a 11.6295(11)
_cell_length_b 12.8313(7)
_cell_length_c 16.4147(12)
_cell_measurement_reflns_used 10005
_cell_measurement_temperature 223(2)
_cell_measurement_theta_max 27.5
_cell_measurement_theta_min 3.1
_cell_volume 2330.9(3)
_computing_cell_refinement CrystalClear
_computing_data_collection CrystalClear
_computing_data_reduction CrystalStructure
_computing_structure_refinement 'SHELXL-97 (Sheldrick, 1997)'
_computing_structure_solution 'SHELXS-97 (Sheldrick, 1990)'
_diffrn_ambient_temperature 223(2)
_diffrn_detector_area_resol_mean 14.63
_diffrn_measured_fraction_theta_full 0.993
_diffrn_measured_fraction_theta_max 0.993
_diffrn_measurement_device_type 'Rigaku Saturn'
_diffrn_measurement_method \w
_diffrn_radiation_monochromator graphite
_diffrn_radiation_source 'fine-focus sealed tube'
_diffrn_radiation_type MoK\a
_diffrn_radiation_wavelength 0.71075
_diffrn_reflns_av_R_equivalents 0.0412
_diffrn_reflns_av_sigmaI/netI 0.0639
_diffrn_reflns_limit_h_max 14
_diffrn_reflns_limit_h_min -11
_diffrn_reflns_limit_k_max 14
_diffrn_reflns_limit_k_min -15
_diffrn_reflns_limit_l_max 19
_diffrn_reflns_limit_l_min -19
_diffrn_reflns_number 18961
_diffrn_reflns_theta_full 25.50
_diffrn_reflns_theta_max 25.50
_diffrn_reflns_theta_min 3.07
_exptl_absorpt_coefficient_mu 1.439
_exptl_absorpt_correction_T_max 0.663
_exptl_absorpt_correction_T_min 0.438
_exptl_absorpt_correction_type multi-scan
_exptl_absorpt_process_details 'Jacobson, R. (1998) Private communication'
_exptl_crystal_density_diffrn 1.118
_exptl_crystal_density_method 'not measured'
_exptl_crystal_F_000 840
_exptl_crystal_size_max 0.58
_exptl_crystal_size_mid 0.36
_exptl_crystal_size_min 0.30
_refine_diff_density_max 0.738
_refine_diff_density_min -0.557
_refine_diff_density_rms 0.065
_refine_ls_extinction_method none
_refine_ls_goodness_of_fit_ref 1.068
_refine_ls_hydrogen_treatment constr
_refine_ls_matrix_type full
_refine_ls_number_parameters 408
_refine_ls_number_reflns 8596
_refine_ls_number_restraints 4
_refine_ls_restrained_S_all 1.069
_refine_ls_R_factor_all 0.0875
_refine_ls_R_factor_gt 0.0618
_refine_ls_shift/su_max 0.000
_refine_ls_shift/su_mean 0.000
_refine_ls_structure_factor_coef Fsqd
_refine_ls_weighting_details 'calc w=1/[\s^2^(Fo^2^)+(0.0619P)^2^+1.4431P] where P=(Fo^2^+2Fc^2^)/3'
_refine_ls_weighting_scheme calc
_refine_ls_wR_factor_gt 0.1326
_refine_ls_wR_factor_ref 0.1449
_reflns_number_gt 6528
_reflns_number_total 8596
_reflns_threshold_expression >2sigma(I)
_cod_data_source_file om201164t_si_001.cif
_cod_data_source_block complex1
_cod_database_code 4079013

loop_
_symmetry_equiv_pos_as_xyz
'x, y, z'
'-x, -y, -z'

loop_
_atom_site_label
_atom_site_type_symbol
_atom_site_fract_x
_atom_site_fract_y
_atom_site_fract_z
_atom_site_U_iso_or_equiv
_atom_site_adp_type
_atom_site_occupancy
_atom_site_symmetry_multiplicity
_atom_site_calc_flag
_atom_site_refinement_flags
_atom_site_disorder_assembly
_atom_site_disorder_group
Y1 Y 0.28865(3) 0.32171(3) 0.26409(2) 0.03892(14) Uani 1 1 d . . .
Cl1 Cl 0.31690(9) 0.40089(9) 0.10477(6) 0.0490(3) Uani 1 1 d . . .
Si1 Si 0.49038(12) 0.24472(11) 0.41300(8) 0.0576(4) Uani 1 1 d . . .
Si2 Si 0.56982(11) 0.39584(12) 0.26115(8) 0.0573(4) Uani 1 1 d . . .
Si3 Si 0.09682(12) 0.13681(10) 0.31703(8) 0.0554(3) Uani 1 1 d . . .
Si4 Si 0.29652(12) 0.08885(11) 0.20305(10) 0.0596(4) Uani 1 1 d . . .
O1 O 0.1548(2) 0.4612(2) 0.25851(15) 0.0383(6) Uani 1 1 d . . .
O2 O 0.1811(3) 0.6785(2) 0.08765(19) 0.0591(8) Uani 1 1 d . . .
N1 N 0.0055(3) 0.4900(2) 0.09003(19) 0.0374(7) Uani 1 1 d . . .
N2 N 0.2203(3) 0.1692(3) 0.2624(2) 0.0449(8) Uani 1 1 d . . .
N3 N 0.4627(3) 0.3292(3) 0.3144(2) 0.0424(8) Uani 1 1 d . . .
C1 C 0.0614(3) 0.5363(3) 0.2695(2) 0.0364(9) Uani 1 1 d . . .
C2 C 0.0647(4) 0.6063(3) 0.3229(2) 0.0424(10) Uani 1 1 d . . .
C3 C -0.0308(4) 0.6903(3) 0.3195(3) 0.0486(10) Uani 1 1 d . . .
H3 H -0.0284 0.7388 0.3535 0.058 Uiso 1 1 calc R . .
C4 C -0.1295(4) 0.7069(3) 0.2688(3) 0.0477(10) Uani 1 1 d . A .
C5 C -0.1338(4) 0.6304(3) 0.2236(3) 0.0456(10) Uani 1 1 d . . .
H5 H -0.2017 0.6355 0.1922 0.055 Uiso 1 1 calc R . .
C6 C -0.0406(3) 0.5461(3) 0.2231(2) 0.0369(9) Uani 1 1 d . . .
C7 C -0.0505(4) 0.4644(3) 0.1735(2) 0.0410(9) Uani 1 1 d . . .
H7A H -0.0138 0.3914 0.2057 0.049 Uiso 1 1 calc R . .
H7B H -0.1333 0.4629 0.1654 0.049 Uiso 1 1 calc R . .
C8 C 0.0158(4) 0.3940(3) 0.0550(2) 0.0414(9) Uani 1 1 d . . .
H8A H -0.0616 0.3750 0.0520 0.050 Uiso 1 1 calc R . .
H8B H 0.0654 0.3315 0.0923 0.050 Uiso 1 1 calc R . .
C9 C 0.0680(4) 0.4168(3) -0.0321(2) 0.0404(9) Uani 1 1 d . . .
H9A H 0.1466 0.4333 -0.0289 0.048 Uiso 1 1 calc R . .
H9B H 0.0747 0.3516 -0.0539 0.048 Uiso 1 1 calc R . .
C10 C 0.1679(4) 0.5924(4) 0.3837(3) 0.0519(11) Uani 1 1 d . . .
C11 C 0.1442(5) 0.6732(5) 0.4395(4) 0.0876(19) Uani 1 1 d . . .
H11A H 0.2094 0.6605 0.4782 0.131 Uiso 1 1 calc R . .
H11B H 0.0735 0.6627 0.4713 0.131 Uiso 1 1 calc R . .
H11C H 0.1346 0.7476 0.4044 0.131 Uiso 1 1 calc R . .
C12 C 0.2798(4) 0.6093(5) 0.3354(3) 0.0723(15) Uani 1 1 d . . .
H12A H 0.2973 0.5570 0.3013 0.108 Uiso 1 1 calc R . .
H12B H 0.3437 0.5986 0.3749 0.108 Uiso 1 1 calc R . .
H12C H 0.2698 0.6830 0.2991 0.108 Uiso 1 1 calc R . .
C13 C 0.1834(5) 0.4766(4) 0.4431(3) 0.0723(15) Uani 1 1 d . . .
H13A H 0.1980 0.4228 0.4101 0.108 Uiso 1 1 calc R . .
H13B H 0.1129 0.4678 0.4754 0.108 Uiso 1 1 calc R . .
H13C H 0.2489 0.4662 0.4811 0.108 Uiso 1 1 calc R . .
C14 C -0.2286(4) 0.8051(4) 0.2639(3) 0.0621(13) Uani 1 1 d D . .
C15 C -0.1997(13) 0.8833(11) 0.3161(9) 0.1014(18) Uiso 0.50 1 d PD A 1
H15A H -0.2650 0.9431 0.3124 0.152 Uiso 0.50 1 calc PR A 1
H15B H -0.1304 0.9125 0.2938 0.152 Uiso 0.50 1 calc PR A 1
H15C H -0.1858 0.8431 0.3746 0.152 Uiso 0.50 1 calc PR A 1
C15' C -0.2498(13) 0.8373(12) 0.3448(8) 0.1014(18) Uiso 0.50 1 d PD A 2
H15D H -0.3143 0.8984 0.3375 0.152 Uiso 0.50 1 calc PR A 2
H15E H -0.1801 0.8588 0.3616 0.152 Uiso 0.50 1 calc PR A 2
H15F H -0.2689 0.7758 0.3881 0.152 Uiso 0.50 1 calc PR A 2
C16 C -0.3366(11) 0.7648(12) 0.3030(9) 0.1014(18) Uiso 0.50 1 d PD A 1
H16A H -0.3217 0.7294 0.3623 0.152 Uiso 0.50 1 calc PR A 1
H16B H -0.3573 0.7128 0.2748 0.152 Uiso 0.50 1 calc PR A 1
H16C H -0.4005 0.8262 0.2972 0.152 Uiso 0.50 1 calc PR A 1
C16' C -0.3470(11) 0.7821(12) 0.2418(9) 0.1014(18) Uiso 0.50 1 d PD A 2
H16D H -0.3606 0.7131 0.2784 0.152 Uiso 0.50 1 calc PR A 2
H16E H -0.3471 0.7781 0.1836 0.152 Uiso 0.50 1 calc PR A 2
H16F H -0.4085 0.8405 0.2494 0.152 Uiso 0.50 1 calc PR A 2
C17 C -0.2421(13) 0.8724(12) 0.1744(9) 0.1014(18) Uiso 0.50 1 d P A 1
H17A H -0.2818 0.8361 0.1416 0.152 Uiso 0.50 1 calc PR A 1
H17B H -0.1656 0.8807 0.1510 0.152 Uiso 0.50 1 calc PR A 1
H17C H -0.2876 0.9440 0.1728 0.152 Uiso 0.50 1 calc PR A 1
C17' C -0.1981(14) 0.9026(12) 0.1996(9) 0.1014(18) Uiso 0.50 1 d P A 2
H17D H -0.1908 0.8867 0.1448 0.152 Uiso 0.50 1 calc PR A 2
H17E H -0.1247 0.9185 0.2153 0.152 Uiso 0.50 1 calc PR A 2
H17F H -0.2593 0.9655 0.1971 0.152 Uiso 0.50 1 calc PR A 2
C18 C 0.3579(5) 0.1778(5) 0.4447(3) 0.0857(19) Uani 1 1 d . . .
H18A H 0.2889 0.2339 0.4407 0.129 Uiso 1 1 calc R . .
H18B H 0.3680 0.1333 0.5022 0.129 Uiso 1 1 calc R . .
H18C H 0.3488 0.1320 0.4074 0.129 Uiso 1 1 calc R . .
C19 C 0.5100(5) 0.3138(5) 0.4969(3) 0.0829(18) Uani 1 1 d . . .
H19A H 0.5818 0.3436 0.4876 0.124 Uiso 1 1 calc R . .
H19B H 0.5140 0.2613 0.5514 0.124 Uiso 1 1 calc R . .
H19C H 0.4444 0.3726 0.4955 0.124 Uiso 1 1 calc R . .
C20 C 0.6193(6) 0.1318(5) 0.4188(5) 0.114(3) Uani 1 1 d . . .
H20A H 0.6058 0.0869 0.3818 0.171 Uiso 1 1 calc R . .
H20B H 0.6299 0.0869 0.4762 0.171 Uiso 1 1 calc R . .
H20C H 0.6890 0.1631 0.4013 0.171 Uiso 1 1 calc R . .
C21 C 0.5126(5) 0.5357(5) 0.1957(3) 0.0869(19) Uani 1 1 d . . .
H21A H 0.4467 0.5331 0.1619 0.130 Uiso 1 1 calc R . .
H21B H 0.5736 0.5628 0.1589 0.130 Uiso 1 1 calc R . .
H21C H 0.4876 0.5841 0.2321 0.130 Uiso 1 1 calc R . .
C22 C 0.6494(5) 0.3181(6) 0.1881(4) 0.098(2) Uani 1 1 d . . .
H22A H 0.6918 0.2486 0.2206 0.147 Uiso 1 1 calc R . .
H22B H 0.7041 0.3604 0.1550 0.147 Uiso 1 1 calc R . .
H22C H 0.5938 0.3050 0.1507 0.147 Uiso 1 1 calc R . .
C23 C 0.6819(5) 0.4155(6) 0.3326(3) 0.089(2) Uani 1 1 d . . .
H23A H 0.6449 0.4620 0.3677 0.133 Uiso 1 1 calc R . .
H23B H 0.7419 0.4496 0.2991 0.133 Uiso 1 1 calc R . .
H23C H 0.7171 0.3449 0.3681 0.133 Uiso 1 1 calc R . .
C24 C 0.0350(5) 0.2424(4) 0.3755(3) 0.0663(14) Uani 1 1 d . . .
H24A H 0.0886 0.2394 0.4204 0.099 Uiso 1 1 calc R . .
H24B H -0.0397 0.2274 0.3993 0.099 Uiso 1 1 calc R . .
H24C H 0.0241 0.3146 0.3369 0.099 Uiso 1 1 calc R . .
C25 C 0.1211(6) 0.0051(5) 0.4004(4) 0.097(2) Uani 1 1 d . . .
H25A H 0.1442 -0.0553 0.3743 0.146 Uiso 1 1 calc R . .
H25B H 0.0494 -0.0039 0.4312 0.146 Uiso 1 1 calc R . .
H25C H 0.1823 0.0059 0.4388 0.146 Uiso 1 1 calc R . .
C26 C -0.0216(5) 0.1276(5) 0.2456(4) 0.0831(17) Uani 1 1 d . . .
H26A H -0.0406 0.1962 0.2031 0.125 Uiso 1 1 calc R . .
H26B H -0.0906 0.1128 0.2784 0.125 Uiso 1 1 calc R . .
H26C H 0.0051 0.0688 0.2186 0.125 Uiso 1 1 calc R . .
C27 C 0.2381(5) 0.1236(5) 0.0923(4) 0.0839(17) Uani 1 1 d . . .
H27A H 0.1559 0.1178 0.0935 0.126 Uiso 1 1 calc R . .
H27B H 0.2809 0.0731 0.0624 0.126 Uiso 1 1 calc R . .
H27C H 0.2472 0.1977 0.0638 0.126 Uiso 1 1 calc R . .
C28 C 0.3022(6) -0.0626(4) 0.2461(5) 0.098(2) Uani 1 1 d . . .
H28A H 0.3352 -0.0852 0.3027 0.147 Uiso 1 1 calc R . .
H28B H 0.3506 -0.1016 0.2103 0.147 Uiso 1 1 calc R . .
H28C H 0.2239 -0.0792 0.2475 0.147 Uiso 1 1 calc R . .
C29 C 0.4523(5) 0.1107(5) 0.1941(4) 0.0824(17) Uani 1 1 d . . .
H29A H 0.4547 0.1863 0.1655 0.124 Uiso 1 1 calc R . .
H29B H 0.4960 0.0630 0.1623 0.124 Uiso 1 1 calc R . .
H29C H 0.4866 0.0940 0.2500 0.124 Uiso 1 1 calc R . .
C30 C 0.2708(7) 0.7136(5) 0.0319(4) 0.1088(17) Uani 1 1 d . . .
H30A H 0.2838 0.6717 -0.0108 0.131 Uiso 1 1 calc R . .
H30B H 0.3441 0.7035 0.0630 0.131 Uiso 1 1 calc R . .
C31 C 0.2307(7) 0.8291(5) -0.0075(4) 0.1088(17) Uani 1 1 d . . .
H31A H 0.2162 0.8400 -0.0679 0.131 Uiso 1 1 calc R . .
H31B H 0.2900 0.8720 -0.0008 0.131 Uiso 1 1 calc R . .
C32 C 0.1228(7) 0.8635(5) 0.0340(5) 0.1057(16) Uani 1 1 d . . .
H32A H 0.1265 0.9303 0.0516 0.127 Uiso 1 1 calc R . .
H32B H 0.0555 0.8775 -0.0040 0.127 Uiso 1 1 calc R . .
C33 C 0.1134(7) 0.7734(5) 0.1066(5) 0.1057(16) Uani 1 1 d . . .
H33A H 0.1441 0.7866 0.1573 0.127 Uiso 1 1 calc R . .
H33B H 0.0317 0.7644 0.1160 0.127 Uiso 1 1 calc R . .
Li1 Li 0.1588(6) 0.5301(5) 0.1280(4) 0.0449(16) Uani 1 1 d . . .

loop_
_atom_site_aniso_label
_atom_site_aniso_U_11
_atom_site_aniso_U_22
_atom_site_aniso_U_33
_atom_site_aniso_U_23
_atom_site_aniso_U_13
_atom_site_aniso_U_12
Y1 0.0333(2) 0.0356(2) 0.0472(2) -0.01148(17) -0.00759(16) -0.00146(16)
Cl1 0.0418(6) 0.0583(7) 0.0465(6) -0.0168(5) -0.0025(4) -0.0018(5)
Si1 0.0509(8) 0.0636(8) 0.0507(7) 0.0003(6) -0.0180(6) -0.0085(6)
Si2 0.0419(7) 0.0822(10) 0.0519(7) -0.0161(7) 0.0009(6) -0.0230(7)
Si3 0.0533(8) 0.0452(7) 0.0660(8) -0.0070(6) -0.0009(6) -0.0139(6)
Si4 0.0541(8) 0.0432(7) 0.0851(10) -0.0280(7) -0.0044(7) 0.0005(6)
O1 0.0372(15) 0.0359(15) 0.0428(15) -0.0145(12) -0.0053(12) -0.0017(12)
O2 0.069(2) 0.0424(17) 0.0646(19) -0.0093(15) 0.0116(16) -0.0140(16)
N1 0.0410(19) 0.0338(17) 0.0368(17) -0.0097(14) -0.0098(14) -0.0018(14)
N2 0.043(2) 0.0378(19) 0.054(2) -0.0146(16) -0.0031(16) -0.0037(16)
N3 0.0313(17) 0.049(2) 0.0447(18) -0.0068(16) -0.0068(14) -0.0064(15)
C1 0.038(2) 0.035(2) 0.036(2) -0.0085(17) -0.0013(16) -0.0033(17)
C2 0.046(2) 0.040(2) 0.043(2) -0.0153(19) -0.0012(18) -0.0055(19)
C3 0.052(3) 0.042(2) 0.055(3) -0.020(2) 0.007(2) -0.007(2)
C4 0.042(2) 0.042(2) 0.056(3) -0.013(2) 0.009(2) 0.0022(19)
C5 0.038(2) 0.047(2) 0.048(2) -0.010(2) -0.0022(19) -0.0030(19)
C6 0.039(2) 0.036(2) 0.0342(19) -0.0082(17) 0.0007(16) -0.0056(18)
C7 0.039(2) 0.041(2) 0.045(2) -0.0118(18) -0.0027(18) -0.0082(18)
C8 0.046(2) 0.031(2) 0.047(2) -0.0115(18) -0.0098(19) -0.0013(18)
C9 0.042(2) 0.036(2) 0.044(2) -0.0146(18) -0.0092(18) 0.0022(18)
C10 0.052(3) 0.057(3) 0.055(3) -0.031(2) -0.007(2) -0.005(2)
C11 0.082(4) 0.110(5) 0.090(4) -0.070(4) -0.021(3) 0.001(4)
C12 0.054(3) 0.084(4) 0.091(4) -0.038(3) -0.012(3) -0.016(3)
C13 0.075(4) 0.080(4) 0.056(3) -0.014(3) -0.019(3) 0.000(3)
C14 0.055(3) 0.052(3) 0.074(3) -0.021(3) 0.006(2) 0.009(2)
C18 0.105(5) 0.091(4) 0.057(3) 0.012(3) -0.017(3) -0.047(4)
C19 0.074(4) 0.124(5) 0.055(3) -0.016(3) -0.011(3) -0.037(4)
C20 0.105(5) 0.089(5) 0.125(6) -0.013(4) -0.054(4) 0.034(4)
C21 0.094(4) 0.092(4) 0.075(4) 0.002(3) -0.006(3) -0.048(4)
C22 0.065(4) 0.148(6) 0.098(4) -0.056(4) 0.026(3) -0.034(4)
C23 0.065(4) 0.136(6) 0.073(3) -0.013(4) -0.007(3) -0.055(4)
C24 0.062(3) 0.072(3) 0.062(3) -0.011(3) 0.013(2) -0.012(3)
C25 0.105(5) 0.061(4) 0.107(5) 0.010(3) 0.013(4) -0.013(3)
C26 0.066(4) 0.087(4) 0.105(4) -0.025(3) -0.005(3) -0.035(3)
C27 0.086(4) 0.082(4) 0.095(4) -0.053(3) -0.007(3) 0.001(3)
C28 0.104(5) 0.044(3) 0.144(6) -0.029(4) 0.001(4) 0.003(3)
C29 0.056(3) 0.076(4) 0.118(5) -0.040(4) 0.004(3) 0.005(3)
C30 0.126(4) 0.073(3) 0.111(4) 0.004(3) 0.038(3) -0.023(3)
C31 0.126(4) 0.073(3) 0.111(4) 0.004(3) 0.038(3) -0.023(3)
C32 0.130(4) 0.050(2) 0.127(4) -0.015(2) 0.013(3) -0.003(3)
C33 0.130(4) 0.050(2) 0.127(4) -0.015(2) 0.013(3) -0.003(3)
Li1 0.051(4) 0.035(4) 0.047(4) -0.008(3) -0.011(3) -0.003(3)

loop_
_atom_type_symbol
_atom_type_description
_atom_type_scat_dispersion_real
_atom_type_scat_dispersion_imag
_atom_type_scat_source
C C 0.0033 0.0016 'International Tables Vol C Tables 4.2.6.8 and 6.1.1.4'
H H 0.0000 0.0000 'International Tables Vol C Tables 4.2.6.8 and 6.1.1.4'
N N 0.0061 0.0033 'International Tables Vol C Tables 4.2.6.8 and 6.1.1.4'
O O 0.0106 0.0060 'International Tables Vol C Tables 4.2.6.8 and 6.1.1.4'
Y Y -2.7962 3.5667 'International Tables Vol C Tables 4.2.6.8 and 6.1.1.4'
Si Si 0.0817 0.0704 'International Tables Vol C Tables 4.2.6.8 and 6.1.1.4'
Cl Cl 0.1484 0.1585 'International Tables Vol C Tables 4.2.6.8 and 6.1.1.4'
Li Li -0.0003 0.0001 'International Tables Vol C Tables 4.2.6.8 and 6.1.1.4'

loop_
_geom_angle_atom_site_label_1
_geom_angle_atom_site_label_2
_geom_angle_atom_site_label_3
_geom_angle
_geom_angle_site_symmetry_1
_geom_angle_site_symmetry_3
O1 Y1 N3 116.19(11) . .
O1 Y1 N2 113.81(11) . .
N3 Y1 N2 126.26(12) . .
O1 Y1 Cl1 87.04(7) . .
N3 Y1 Cl1 100.38(9) . .
N2 Y1 Cl1 100.59(9) . .
O1 Y1 Li1 40.79(15) . .
N3 Y1 Li1 118.40(15) . .
N2 Y1 Li1 111.87(15) . .
Cl1 Y1 Li1 46.37(13) . .
O1 Y1 Si1 121.05(7) . .
N3 Y1 Si1 28.84(8) . .
N2 Y1 Si1 105.35(9) . .
Cl1 Y1 Si1 127.30(4) . .
Li1 Y1 Si1 142.77(12) . .
O1 Y1 Si4 132.64(7) . .
N3 Y1 Si4 111.10(9) . .
N2 Y1 Si4 27.12(9) . .
Cl1 Y1 Si4 82.27(4) . .
Li1 Y1 Si4 111.77(12) . .
Si1 Y1 Si4 101.56(4) . .
Li1 Cl1 Y1 80.53(16) . .
N3 Si1 C19 115.4(2) . .
N3 Si1 C20 113.8(3) . .
C19 Si1 C20 107.6(3) . .
N3 Si1 C18 107.1(2) . .
C19 Si1 C18 105.2(3) . .
C20 Si1 C18 107.1(3) . .
N3 Si1 Y1 39.21(11) . .
C19 Si1 Y1 127.2(2) . .
C20 Si1 Y1 124.8(2) . .
C18 Si1 Y1 67.92(16) . .
N3 Si2 C21 113.5(2) . .
N3 Si2 C22 111.0(2) . .
C21 Si2 C22 106.5(3) . .
N3 Si2 C23 113.3(2) . .
C21 Si2 C23 104.9(3) . .
C22 Si2 C23 107.1(3) . .
N2 Si3 C25 114.7(2) . .
N2 Si3 C26 112.1(2) . .
C25 Si3 C26 106.5(3) . .
N2 Si3 C24 111.3(2) . .
C25 Si3 C24 104.2(3) . .
C26 Si3 C24 107.4(3) . .
N2 Si4 C29 109.6(2) . .
N2 Si4 C27 112.7(2) . .
C29 Si4 C27 106.2(3) . .
N2 Si4 C28 115.2(3) . .
C29 Si4 C28 106.1(3) . .
C27 Si4 C28 106.4(3) . .
N2 Si4 Y1 36.70(11) . .
C29 Si4 Y1 76.32(18) . .
C27 Si4 Y1 109.21(19) . .
C28 Si4 Y1 142.0(2) . .
C1 O1 Li1 93.1(3) . .
C1 O1 Y1 168.1(2) . .
Li1 O1 Y1 97.5(2) . .
C30 O2 C33 107.5(4) . .
C30 O2 Li1 124.9(4) . .
C33 O2 Li1 127.6(4) . .
C8 N1 C9 108.3(3) . 2_565
C8 N1 C7 108.5(3) . .
C9 N1 C7 110.0(3) 2_565 .
C8 N1 Li1 118.2(3) . .
C9 N1 Li1 113.0(3) 2_565 .
C7 N1 Li1 98.3(3) . .
Si4 N2 Si3 122.4(2) . .
Si4 N2 Y1 116.18(17) . .
Si3 N2 Y1 121.42(18) . .
Si1 N3 Si2 120.18(18) . .
Si1 N3 Y1 111.96(16) . .
Si2 N3 Y1 127.42(17) . .
O1 C1 C6 117.7(3) . .
O1 C1 C2 122.9(3) . .
C6 C1 C2 119.3(4) . .
O1 C1 Li1 54.9(2) . .
C6 C1 Li1 82.6(3) . .
C2 C1 Li1 131.7(3) . .
C3 C2 C1 117.3(4) . .
C3 C2 C10 120.1(4) . .
C1 C2 C10 122.5(4) . .
C4 C3 C2 124.1(4) . .
C4 C3 H3 117.9 . .
C2 C3 H3 117.9 . .
C5 C4 C3 116.5(4) . .
C5 C4 C14 122.0(4) . .
C3 C4 C14 121.5(4) . .
C4 C5 C6 122.0(4) . .
C4 C5 H5 119.0 . .
C6 C5 H5 119.0 . .
C5 C6 C1 120.3(4) . .
C5 C6 C7 119.7(3) . .
C1 C6 C7 120.0(4) . .
C5 C6 Li1 133.4(3) . .
C1 C6 Li1 67.1(3) . .
C7 C6 Li1 73.2(3) . .
N1 C7 C6 112.6(3) . .
N1 C7 Li1 49.3(2) . .
C6 C7 Li1 75.0(3) . .
N1 C7 H7A 109.1 . .
C6 C7 H7A 109.1 . .
Li1 C7 H7A 93.5 . .
N1 C7 H7B 109.1 . .
C6 C7 H7B 109.1 . .
Li1 C7 H7B 154.7 . .
H7A C7 H7B 107.8 . .
N1 C8 C9 111.0(3) . .
N1 C8 H8A 109.4 . .
C9 C8 H8A 109.4 . .
N1 C8 H8B 109.4 . .
C9 C8 H8B 109.4 . .
H8A C8 H8B 108.0 . .
N1 C9 C8 110.6(3) 2_565 .
N1 C9 H9A 109.5 2_565 .
C8 C9 H9A 109.5 . .
N1 C9 H9B 109.5 2_565 .
C8 C9 H9B 109.5 . .
H9A C9 H9B 108.1 . .
C12 C10 C11 108.6(4) . .
C12 C10 C13 110.1(4) . .
C11 C10 C13 106.8(4) . .
C12 C10 C2 111.0(4) . .
C11 C10 C2 111.7(4) . .
C13 C10 C2 108.6(4) . .
C10 C11 H11A 109.5 . .
C10 C11 H11B 109.5 . .
H11A C11 H11B 109.5 . .
C10 C11 H11C 109.5 . .
H11A C11 H11C 109.5 . .
H11B C11 H11C 109.5 . .
C10 C12 H12A 109.5 . .
C10 C12 H12B 109.5 . .
H12A C12 H12B 109.5 . .
C10 C12 H12C 109.5 . .
H12A C12 H12C 109.5 . .
H12B C12 H12C 109.5 . .
C10 C13 H13A 109.5 . .
C10 C13 H13B 109.5 . .
H13A C13 H13B 109.5 . .
C10 C13 H13C 109.5 . .
H13A C13 H13C 109.5 . .
H13B C13 H13C 109.5 . .
C15' C14 C17 130.9(9) . .
C15' C14 C17' 107.3(9) . .
C17 C14 C17' 33.4(7) . .
C15' C14 C16 71.5(8) . .
C17 C14 C16 115.6(9) . .
C17' C14 C16 138.1(9) . .
C15' C14 C16' 103.9(9) . .
C17 C14 C16' 80.2(8) . .
C17' C14 C16' 110.0(9) . .
C16 C14 C16' 37.6(6) . .
C15' C14 C4 114.0(7) . .
C17 C14 C4 108.7(7) . .
C17' C14 C4 108.9(7) . .
C16 C14 C4 109.3(7) . .
C16' C14 C4 112.5(7) . .
C15' C14 C15 35.6(6) . .
C17 C14 C15 105.6(9) . .
C17' C14 C15 75.0(8) . .
C16 C14 C15 105.4(8) . .
C16' C14 C15 129.9(9) . .
C4 C14 C15 112.1(7) . .
C14 C15 H15A 109.5 . .
C14 C15 H15B 109.5 . .
C14 C15 H15C 109.5 . .
C14 C15' H15D 109.5 . .
C14 C15' H15E 109.5 . .
H15D C15' H15E 109.5 . .
C14 C15' H15F 109.5 . .
H15D C15' H15F 109.5 . .
H15E C15' H15F 109.5 . .
C14 C16 H16A 109.5 . .
C14 C16 H16B 109.5 . .
C14 C16 H16C 109.5 . .
C14 C16' H16D 109.5 . .
C14 C16' H16E 109.5 . .
H16D C16' H16E 109.5 . .
C14 C16' H16F 109.5 . .
H16D C16' H16F 109.5 . .
H16E C16' H16F 109.5 . .
C14 C17 H17A 109.5 . .
C14 C17 H17B 109.5 . .
C14 C17 H17C 109.5 . .
C14 C17' H17D 109.5 . .
C14 C17' H17E 109.5 . .
H17D C17' H17E 109.5 . .
C14 C17' H17F 109.5 . .
H17D C17' H17F 109.5 . .
H17E C17' H17F 109.5 . .
Si1 C18 H18A 109.5 . .
Si1 C18 H18B 109.5 . .
H18A C18 H18B 109.5 . .
Si1 C18 H18C 109.5 . .
H18A C18 H18C 109.5 . .
H18B C18 H18C 109.5 . .
Si1 C19 H19A 109.5 . .
Si1 C19 H19B 109.5 . .
H19A C19 H19B 109.5 . .
Si1 C19 H19C 109.5 . .
H19A C19 H19C 109.5 . .
H19B C19 H19C 109.5 . .
Si1 C20 H20A 109.5 . .
Si1 C20 H20B 109.5 . .
H20A C20 H20B 109.5 . .
Si1 C20 H20C 109.5 . .
H20A C20 H20C 109.5 . .
H20B C20 H20C 109.5 . .
Si2 C21 H21A 109.5 . .
Si2 C21 H21B 109.5 . .
H21A C21 H21B 109.5 . .
Si2 C21 H21C 109.5 . .
H21A C21 H21C 109.5 . .
H21B C21 H21C 109.5 . .
Si2 C22 H22A 109.5 . .
Si2 C22 H22B 109.5 . .
H22A C22 H22B 109.5 . .
Si2 C22 H22C 109.5 . .
H22A C22 H22C 109.5 . .
H22B C22 H22C 109.5 . .
Si2 C23 H23A 109.5 . .
Si2 C23 H23B 109.5 . .
H23A C23 H23B 109.5 . .
Si2 C23 H23C 109.5 . .
H23A C23 H23C 109.5 . .
H23B C23 H23C 109.5 . .
Si3 C24 H24A 109.5 . .
Si3 C24 H24B 109.5 . .
H24A C24 H24B 109.5 . .
Si3 C24 H24C 109.5 . .
H24A C24 H24C 109.5 . .
H24B C24 H24C 109.5 . .
Si3 C25 H25A 109.5 . .
Si3 C25 H25B 109.5 . .
H25A C25 H25B 109.5 . .
Si3 C25 H25C 109.5 . .
H25A C25 H25C 109.5 . .
H25B C25 H25C 109.5 . .
Si3 C26 H26A 109.5 . .
Si3 C26 H26B 109.5 . .
H26A C26 H26B 109.5 . .
Si3 C26 H26C 109.5 . .
H26A C26 H26C 109.5 . .
H26B C26 H26C 109.5 . .
Si4 C27 H27A 109.5 . .
Si4 C27 H27B 109.5 . .
H27A C27 H27B 109.5 . .
Si4 C27 H27C 109.5 . .
H27A C27 H27C 109.5 . .
H27B C27 H27C 109.5 . .
Si4 C28 H28A 109.5 . .
Si4 C28 H28B 109.5 . .
H28A C28 H28B 109.5 . .
Si4 C28 H28C 109.5 . .
H28A C28 H28C 109.5 . .
H28B C28 H28C 109.5 . .
Si4 C29 H29A 109.5 . .
Si4 C29 H29B 109.5 . .
H29A C29 H29B 109.5 . .
Si4 C29 H29C 109.5 . .
H29A C29 H29C 109.5 . .
H29B C29 H29C 109.5 . .
O2 C30 C31 106.3(6) . .
O2 C30 H30A 110.5 . .
C31 C30 H30A 110.5 . .
O2 C30 H30B 110.5 . .
C31 C30 H30B 110.5 . .
H30A C30 H30B 108.7 . .
C30 C31 C32 107.3(5) . .
C30 C31 H31A 110.2 . .
C32 C31 H31A 110.2 . .
C30 C31 H31B 110.2 . .
C32 C31 H31B 110.2 . .
H31A C31 H31B 108.5 . .
C33 C32 C31 105.6(6) . .
C33 C32 H32A 110.6 . .
C31 C32 H32A 110.6 . .
C33 C32 H32B 110.6 . .
C31 C32 H32B 110.6 . .
H32A C32 H32B 108.8 . .
O2 C33 C32 105.9(5) . .
O2 C33 H33A 110.6 . .
C32 C33 H33A 110.6 . .
O2 C33 H33B 110.6 . .
C32 C33 H33B 110.6 . .
H33A C33 H33B 108.7 . .
O2 Li1 N1 117.3(3) . .
O2 Li1 O1 119.2(4) . .
N1 Li1 O1 100.2(3) . .
O2 Li1 Cl1 114.2(3) . .
N1 Li1 Cl1 108.2(3) . .
O1 Li1 Cl1 94.7(3) . .
O2 Li1 C1 100.6(3) . .
N1 Li1 C1 88.1(3) . .
O1 Li1 C1 31.93(15) . .
Cl1 Li1 C1 126.6(3) . .
O2 Li1 C7 125.4(3) . .
N1 Li1 C7 32.42(16) . .
O1 Li1 C7 69.2(2) . .
Cl1 Li1 C7 118.8(3) . .
C1 Li1 C7 56.60(19) . .
O2 Li1 C6 103.5(3) . .
N1 Li1 C6 59.7(2) . .
O1 Li1 C6 56.2(2) . .
Cl1 Li1 C6 140.9(3) . .
C1 Li1 C6 30.22(14) . .
C7 Li1 C6 31.76(14) . .
O2 Li1 Y1 134.5(3) . .
N1 Li1 Y1 107.7(3) . .
O1 Li1 Y1 41.70(14) . .
Cl1 Li1 Y1 53.10(13) . .
C1 Li1 Y1 73.54(18) . .
C7 Li1 Y1 89.7(2) . .
C6 Li1 Y1 92.9(2) . .

loop_
_geom_bond_atom_site_label_1
_geom_bond_atom_site_label_2
_geom_bond_distance
_geom_bond_site_symmetry_2
Y1 O1 2.140(3) .
Y1 N3 2.238(3) .
Y1 N2 2.245(3) .
Y1 Cl1 2.5857(11) .
Y1 Li1 3.189(6) .
Y1 Si1 3.2830(12) .
Y1 Si4 3.3713(14) .
Cl1 Li1 2.340(7) .
Si1 N3 1.707(3) .
Si1 C19 1.857(6) .
Si1 C20 1.879(6) .
Si1 C18 1.889(5) .
Si2 N3 1.724(3) .
Si2 C21 1.860(6) .
Si2 C22 1.872(6) .
Si2 C23 1.872(5) .
Si3 N2 1.725(4) .
Si3 C25 1.867(5) .
Si3 C26 1.876(5) .
Si3 C24 1.884(5) .
Si4 N2 1.712(4) .
Si4 C29 1.877(6) .
Si4 C27 1.878(6) .
Si4 C28 1.881(5) .
O1 C1 1.358(5) .
O1 Li1 2.102(7) .
O2 C30 1.421(7) .
O2 C33 1.428(7) .
O2 Li1 1.911(7) .
N1 C8 1.472(5) .
N1 C9 1.475(5) 2_565
N1 C7 1.482(5) .
N1 Li1 2.096(7) .
C1 C6 1.401(5) .
C1 C2 1.412(5) .
C1 Li1 2.564(8) .
C2 C3 1.396(6) .
C2 C10 1.542(6) .
C3 C4 1.394(6) .
C3 H3 0.9400 .
C4 C5 1.381(6) .
C4 C14 1.537(6) .
C5 C6 1.391(6) .
C5 H5 0.9400 .
C6 C7 1.504(5) .
C6 Li1 2.760(8) .
C7 Li1 2.735(8) .
C7 H7A 0.9800 .
C7 H7B 0.9800 .
C8 C9 1.514(6) .
C8 H8A 0.9800 .
C8 H8B 0.9800 .
C9 N1 1.475(5) 2_565
C9 H9A 0.9800 .
C9 H9B 0.9800 .
C10 C12 1.521(7) .
C10 C11 1.537(7) .
C10 C13 1.539(7) .
C11 H11A 0.9700 .
C11 H11B 0.9700 .
C11 H11C 0.9700 .
C12 H12A 0.9700 .
C12 H12B 0.9700 .
C12 H12C 0.9700 .
C13 H13A 0.9700 .
C13 H13B 0.9700 .
C13 H13C 0.9700 .
C14 C15' 1.489(12) .
C14 C17 1.500(14) .
C14 C17' 1.505(14) .
C14 C16 1.505(12) .
C14 C16' 1.532(12) .
C14 C15 1.558(12) .
C15 H15A 0.9700 .
C15 H15B 0.9700 .
C15 H15C 0.9700 .
C15' H15D 0.9700 .
C15' H15E 0.9700 .
C15' H15F 0.9700 .
C16 H16A 0.9700 .
C16 H16B 0.9700 .
C16 H16C 0.9700 .
C16' H16D 0.9700 .
C16' H16E 0.9700 .
C16' H16F 0.9700 .
C17 H17A 0.9700 .
C17 H17B 0.9700 .
C17 H17C 0.9700 .
C17' H17D 0.9700 .
C17' H17E 0.9700 .
C17' H17F 0.9700 .
C18 H18A 0.9700 .
C18 H18B 0.9700 .
C18 H18C 0.9700 .
C19 H19A 0.9700 .
C19 H19B 0.9700 .
C19 H19C 0.9700 .
C20 H20A 0.9700 .
C20 H20B 0.9700 .
C20 H20C 0.9700 .
C21 H21A 0.9700 .
C21 H21B 0.9700 .
C21 H21C 0.9700 .
C22 H22A 0.9700 .
C22 H22B 0.9700 .
C22 H22C 0.9700 .
C23 H23A 0.9700 .
C23 H23B 0.9700 .
C23 H23C 0.9700 .
C24 H24A 0.9700 .
C24 H24B 0.9700 .
C24 H24C 0.9700 .
C25 H25A 0.9700 .
C25 H25B 0.9700 .
C25 H25C 0.9700 .
C26 H26A 0.9700 .
C26 H26B 0.9700 .
C26 H26C 0.9700 .
C27 H27A 0.9700 .
C27 H27B 0.9700 .
C27 H27C 0.9700 .
C28 H28A 0.9700 .
C28 H28B 0.9700 .
C28 H28C 0.9700 .
C29 H29A 0.9700 .
C29 H29B 0.9700 .
C29 H29C 0.9700 .
C30 C31 1.455(8) .
C30 H30A 0.9800 .
C30 H30B 0.9800 .
C31 C32 1.462(9) .
C31 H31A 0.9800 .
C31 H31B 0.9800 .
C32 C33 1.449(8) .
C32 H32A 0.9800 .
C32 H32B 0.9800 .
C33 H33A 0.9800 .
C33 H33B 0.9800 .
